data_7245844
loop_
_publ_author_name
'Saadati, Arezoo'
'Amiri Rudbari, Hadi'
'Aryaeifar, Mahnaz'
'Blacque, Olivier'
'Correia, Isabel'
'Islam, Mohammad Khairul'
'Woschko, Dennis'
'Haj Hassani Sohi, Takin'
'Janiak, Christoph'
'Enamullah, Mohammed'

_publ_section_title
;
 Experimental and computational studies on pseudotetrahedral nickel(ii)-(S
 or R)-dihalogen-salicylaldiminates with \D- or \L-chirality induction
 at-metal
;
_journal_issue 3
_journal_name_full CrystEngComm
_journal_page_first 365
_journal_page_last 377
_journal_paper_doi 10.1039/D2CE01311H
_journal_volume 25
_journal_year 2023
_chemical_absolute_configuration ad
_chemical_formula_moiety 'C30 H24 Cl4 N2 Ni O2'
_chemical_formula_sum 'C30 H24 Cl4 N2 Ni O2'
_chemical_formula_weight 645.02
_space_group_crystal_system monoclinic
_space_group_IT_number 5
_space_group_name_Hall 'I 2y'
_space_group_name_H-M_alt 'I 1 2 1'
_atom_sites_solution_hydrogens geom
_atom_sites_solution_primary dual
_audit_creation_date 2020-01-28
_audit_creation_method
;
Olex2 1.3
(compiled Nov 21 2019 18:26:39 for OlexSys, GUI svn.r6003)
;
_audit_update_record
;
2020-05-02 deposited with the CCDC.	2022-11-14 downloaded from the CCDC.
;
_cell_angle_alpha 90
_cell_angle_beta 106.6972(17)
_cell_angle_gamma 90
_cell_formula_units_Z 2
_cell_length_a 9.98147(15)
_cell_length_b 10.86524(17)
_cell_length_c 12.8851(2)
_cell_measurement_reflns_used 8972
_cell_measurement_temperature 160(1)
_cell_measurement_theta_max 77.7550
_cell_measurement_theta_min 4.9640
_cell_volume 1338.48(4)
_computing_cell_refinement 'CrysAlisPro 1.171.40.68a (Rigaku OD, 2019)'
_computing_data_collection 'CrysAlisPro 1.171.40.68a (Rigaku OD, 2019)'
_computing_data_reduction 'CrysAlisPro 1.171.40.68a (Rigaku OD, 2019)'
_computing_molecular_graphics 'Olex2 1.3 (Dolomanov et al., 2009)'
_computing_publication_material 'Olex2 1.3 (Dolomanov et al., 2009)'
_computing_structure_refinement 'SHELXL 2018/3 (Sheldrick, 2015b)'
_computing_structure_solution 'SHELXT  (Sheldrick, 2015a)'
_diffrn_ambient_environment N~2~
_diffrn_ambient_temperature 160(1)
_diffrn_detector 'Hybrid Pixel Array Detector'
_diffrn_detector_area_resol_mean 5.8140
_diffrn_detector_type 'Pilatus 200K'
_diffrn_measured_fraction_theta_full 1.000
_diffrn_measured_fraction_theta_max 0.998
_diffrn_measurement_details
;
List of Runs (angles in degrees, time in seconds):

  # Type    Start    End  Width  t~exp~   \w     \q     \k     \f   Frames
#--------------------------------------------------------------------------
  1  \w    -82.00   2.00   0.50    2.50    --  -51.46 107.00 137.00  168
  2  \w    -35.00  -6.00   0.50   10.00    --  -84.25  30.00  60.00   58
  3  \w    -35.00  -6.00   0.50   10.00    --  -84.25  30.00  90.00   58
  4  \w    -65.00  21.00   0.50    2.50    --  -51.46  57.00  90.00  172
  5  \w    -82.00  -8.00   0.50   10.00    --  -84.25 107.00 137.00  148
  6  \w   -124.00 -38.00   0.50    2.50    --  -51.46 -57.00 -30.00  172
  7  \w    -35.00  -6.00   0.50   10.00    --  -84.25  30.00-120.00   58
  8  \w    -35.00  -6.00   0.50   10.00    --  -84.25  30.00-150.00   58
  9  \w   -125.00 -73.00   0.50    2.50    --  -51.46-125.00-180.00  104
 10  \w   -125.00 -73.00   0.50    2.50    --  -51.46-125.00 -60.00  104
 11  \w   -125.00 -73.00   0.50    2.50    --  -51.46-125.00  60.00  104
 12  \w   -124.00 -38.00   0.50    2.50    --  -51.46 -57.00 120.00  172
 13  \w     20.00  88.00   0.50    2.50    --   51.46-107.00  38.00  136
 14  \w     33.00 105.00   0.50   10.00    --  105.75 -77.00  60.00  144
 15  \w     62.00 102.00   0.50   10.00    --  105.75-111.00   0.00   80
 16  \w     72.00 106.00   0.50   10.00    --  105.75 -94.00  30.00   68
 17  \w     77.00 104.00   0.50   10.00    --  105.75 -77.00 150.00   54
 18  \w     96.00 178.00   0.50   10.00    --  105.75  15.00  60.00  164
 19  \w    145.00 176.00   0.50   10.00    --  105.75  45.00 -30.00   62
 20  \w    109.00 139.00   0.50   10.00    --  105.75  45.00 -30.00   60
 21  \w    102.00 178.00   0.50   10.00    --  105.75 111.00  60.00  152
 22  \w    104.00 178.00   0.50   10.00    --  105.75 107.00 137.00  148
 23  \w     95.00 178.00   0.50   10.00    --  105.75  45.00  60.00  166
 24  \w     96.00 178.00   0.50   10.00    --  105.75  15.00-120.00  164
 25  \w     97.00 178.00   0.50   10.00    --  105.75  30.00-180.00  162
 26  \w     84.00 178.00   0.50   10.00    --  105.75  77.00-180.00  188
 27  \w     91.00 177.00   0.50   10.00    --  105.75  61.00  30.00  172
 28  \w     62.00 146.00   0.50   10.00    --  105.75 178.00-180.00  168
 29  \w     35.00  71.00   0.50   10.00    --  105.75 -61.00 150.00   72
 30  \w     30.00 109.00   0.50   10.00    --  105.75-111.00  90.00  158
 31  \w     43.00  68.00   0.50   10.00    --  105.75 -61.00  60.00   50
 32  \w     29.00 108.00   0.50   10.00    --  105.75-107.00  38.00  158
 33  \w     30.00 109.00   0.50   10.00    --  105.75-111.00 -30.00  158
 34  \w     42.00 124.00   0.50   10.00    --  105.75-140.00-137.79  164
 35  \w     44.00  94.00   0.50   10.00    --  105.75-111.00-120.00  100
 36  \w     33.00 105.00   0.50   10.00    --  105.75 -77.00-180.00  144
 37  \w     30.00 109.00   0.50   10.00    --  105.75-111.00 -90.00  158
 38  \w     33.00 105.00   0.50   10.00    --  105.75 -77.00-150.00  144
 39  \w     33.00 105.00   0.50   10.00    --  105.75 -77.00-120.00  144
 40  \w     30.00 109.00   0.50   10.00    --  105.75-111.00-150.00  158
 41  \w     33.00 105.00   0.50   10.00    --  105.75 -77.00 -90.00  144
 42  \w     30.00 109.00   0.50   10.00    --  105.75-111.00 -60.00  158
 43  \w     30.00 106.00   0.50   10.00    --  105.75 -94.00  90.00  152
 44  \w     30.00 109.00   0.50   10.00    --  105.75-111.00 150.00  158
 45  \w     34.00  68.00   0.50   10.00    --  105.75 -94.00  30.00   68
 46  \w   -161.00 -82.00   0.50   10.00    --  -84.25-107.00  38.00  158
 47  \w   -162.00 -75.00   0.50   10.00    --  -84.25 -30.00 -90.00  174
;
_diffrn_measurement_device 'four-circle diffractometer'
_diffrn_measurement_device_type 'XtaLAB Synergy, Dualflex, Pilatus 200K'
_diffrn_measurement_method '\w scans'
_diffrn_orient_matrix_type 'CrysAlisPro convention (1999,Acta A55,543-557)'
_diffrn_orient_matrix_UB_11 -0.0020358000
_diffrn_orient_matrix_UB_12 -0.1417312000
_diffrn_orient_matrix_UB_13 -0.0046449000
_diffrn_orient_matrix_UB_21 -0.0074977000
_diffrn_orient_matrix_UB_22 0.0050618000
_diffrn_orient_matrix_UB_23 -0.1210296000
_diffrn_orient_matrix_UB_31 0.1608947000
_diffrn_orient_matrix_UB_32 -0.0016521000
_diffrn_orient_matrix_UB_33 0.0302290000
_diffrn_radiation_monochromator mirror
_diffrn_radiation_probe x-ray
_diffrn_radiation_type 'Cu K\a'
_diffrn_radiation_wavelength 1.54184
_diffrn_reflns_av_R_equivalents 0.0243
_diffrn_reflns_av_unetI/netI 0.0173
_diffrn_reflns_Laue_measured_fraction_full 1.000
_diffrn_reflns_Laue_measured_fraction_max 0.998
_diffrn_reflns_limit_h_max 12
_diffrn_reflns_limit_h_min -9
_diffrn_reflns_limit_k_max 13
_diffrn_reflns_limit_k_min -13
_diffrn_reflns_limit_l_max 16
_diffrn_reflns_limit_l_min -16
_diffrn_reflns_number 13792
_diffrn_reflns_point_group_measured_fraction_full 1.000
_diffrn_reflns_point_group_measured_fraction_max 0.997
_diffrn_reflns_theta_full 67.684
_diffrn_reflns_theta_max 74.489
_diffrn_reflns_theta_min 4.971
_diffrn_source 'micro-focus sealed X-ray tube'
_diffrn_source_type 'PhotonJet (Cu) X-ray Source'
_exptl_absorpt_coefficient_mu 4.989
_exptl_absorpt_correction_T_max 0.934
_exptl_absorpt_correction_T_min 0.723
_exptl_absorpt_correction_type analytical
_exptl_absorpt_process_details
;
CrysAlisPro 1.171.40.68a (Rigaku Oxford Diffraction, 2019)
Analytical numeric absorption correction using a multifaceted crystal
model based on expressions derived by R.C. Clark & J.S. Reid.
(Clark, R. C. & Reid, J. S. (1995). Acta Cryst. A51, 887-897)
Empirical absorption correction using spherical harmonics,
 implemented in SCALE3 ABSPACK scaling algorithm.
;
_exptl_crystal_colour orange
_exptl_crystal_density_diffrn 1.600
_exptl_crystal_description plate
_exptl_crystal_F_000 660
_exptl_crystal_size_max 0.09
_exptl_crystal_size_mid 0.05
_exptl_crystal_size_min 0.015
_refine_diff_density_max 0.222
_refine_diff_density_min -0.205
_refine_diff_density_rms 0.039
_refine_ls_abs_structure_details
;
 Flack x determined using 1232 quotients [(I+)-(I-)]/[(I+)+(I-)]
 (Parsons, Flack and Wagner, Acta Cryst. B69 (2013) 249-259).
;
_refine_ls_abs_structure_Flack -0.006(6)
_refine_ls_extinction_method none
_refine_ls_goodness_of_fit_ref 1.058
_refine_ls_hydrogen_treatment constr
_refine_ls_matrix_type full
_refine_ls_number_parameters 178
_refine_ls_number_reflns 2723
_refine_ls_number_restraints 1
_refine_ls_restrained_S_all 1.058
_refine_ls_R_factor_all 0.0225
_refine_ls_R_factor_gt 0.0219
_refine_ls_shift/su_max 0.001
_refine_ls_shift/su_mean 0.000
_refine_ls_structure_factor_coef Fsqd
_refine_ls_weighting_details 'w=1/[\s^2^(Fo^2^)+(0.0371P)^2^+0.4488P] where P=(Fo^2^+2Fc^2^)/3'
_refine_ls_weighting_scheme calc
_refine_ls_wR_factor_gt 0.0571
_refine_ls_wR_factor_ref 0.0573
_reflns_Friedel_coverage 0.892
_reflns_Friedel_fraction_full 0.999
_reflns_Friedel_fraction_max 0.995
_reflns_number_gt 2675
_reflns_number_total 2723
_reflns_threshold_expression 'I > 2\s(I)'
_cod_data_source_file d2ce01311h2.cif
_cod_data_source_block hadi0701
_cod_depositor_comments 'Adding full bibliography for 7245842--7245847.cif.'
_cod_original_cell_volume 1338.49(4)
_cod_database_code 7245844
_shelx_shelxl_version_number 2018/3
_shelx_space_group_comment
;
The symmetry employed for this shelxl refinement is uniquely defined
by the following loop, which should always be used as a source of
symmetry information in preference to the above space-group names.
They are only intended as comments.
;
_shelx_estimated_absorpt_t_max 0.929
_shelx_estimated_absorpt_t_min 0.662
_olex2_refinement_description
;
1. Fixed Uiso
 At 1.2 times of:
  All C(H) groups
 At 1.5 times of:
  All C(H,H,H) groups
2.a Ternary CH refined with riding coordinates:
 C8(H8)
2.b Aromatic/amide H refined with riding coordinates:
 C3(H3), C5(H5), C7(H7), C10(H10), C11(H11), C12(H12), C13(H13), C14(H14)
2.c Idealised Me refined as rotating group:
 C15(H15A,H15B,H15C)
;

loop_
_space_group_symop_operation_xyz
'x, y, z'
'-x, y, -z'
'x+1/2, y+1/2, z+1/2'
'-x+1/2, y+1/2, -z+1/2'

loop_
_atom_site_label
_atom_site_type_symbol
_atom_site_fract_x
_atom_site_fract_y
_atom_site_fract_z
_atom_site_U_iso_or_equiv
_atom_site_adp_type
_atom_site_occupancy
_atom_site_site_symmetry_order
_atom_site_calc_flag
_atom_site_refinement_flags_posn
_atom_site_refinement_flags_adp
_atom_site_refinement_flags_occupancy
_atom_site_disorder_assembly
_atom_site_disorder_group
Ni1 Ni 0.500000 0.62582(5) 0.500000 0.02467(15) Uani 1 2 d S T P . .
Cl1 Cl 0.45959(6) 0.77175(6) 0.83583(5) 0.03225(14) Uani 1 1 d . . . . .
Cl2 Cl 0.83105(7) 0.42913(7) 1.04664(5) 0.03963(17) Uani 1 1 d . . . . .
O1 O 0.52874(18) 0.68259(16) 0.64509(13) 0.0269(3) Uani 1 1 d . . . . .
N1 N 0.6779(2) 0.52767(18) 0.54016(16) 0.0248(4) Uani 1 1 d . . . . .
C1 C 0.6008(2) 0.6269(3) 0.73237(18) 0.0247(4) Uani 1 1 d . . . . .
C2 C 0.5841(2) 0.6596(2) 0.83473(19) 0.0262(5) Uani 1 1 d . . . . .
C3 C 0.6547(3) 0.6029(3) 0.9304(2) 0.0299(5) Uani 1 1 d . . . . .
H3 H 0.640403 0.627971 0.997075 0.036 Uiso 1 1 calc R U . . .
C4 C 0.7479(3) 0.5077(2) 0.9276(2) 0.0295(5) Uani 1 1 d . . . . .
C5 C 0.7711(2) 0.4730(3) 0.8316(2) 0.0282(5) Uani 1 1 d . . . . .
H5 H 0.835696 0.408973 0.830941 0.034 Uiso 1 1 calc R U . . .
C6 C 0.6994(2) 0.5318(2) 0.73454(19) 0.0252(5) Uani 1 1 d . . . . .
C7 C 0.7369(2) 0.4950(2) 0.6385(2) 0.0264(5) Uani 1 1 d . . . . .
H7 H 0.813972 0.440296 0.649513 0.032 Uiso 1 1 calc R U . . .
C8 C 0.7504(2) 0.4881(2) 0.4592(2) 0.0279(5) Uani 1 1 d . . . . .
H8 H 0.832938 0.437233 0.498326 0.034 Uiso 1 1 calc R U . . .
C9 C 0.6556(2) 0.4076(2) 0.3729(2) 0.0264(5) Uani 1 1 d . . . . .
C10 C 0.5923(3) 0.3064(3) 0.4064(2) 0.0340(6) Uani 1 1 d . . . . .
H10 H 0.609081 0.290702 0.481592 0.041 Uiso 1 1 calc R U . . .
C11 C 0.5057(3) 0.2287(3) 0.3316(3) 0.0404(6) Uani 1 1 d . . . . .
H11 H 0.462019 0.161029 0.355437 0.048 Uiso 1 1 calc R U . . .
C12 C 0.4827(3) 0.2497(3) 0.2218(2) 0.0400(6) Uani 1 1 d . . . . .
H12 H 0.422020 0.197324 0.170105 0.048 Uiso 1 1 calc R U . . .
C13 C 0.5481(3) 0.3467(3) 0.1880(2) 0.0364(6) Uani 1 1 d . . . . .
H13 H 0.534672 0.359442 0.112725 0.044 Uiso 1 1 calc R U . . .
C14 C 0.6334(3) 0.4260(2) 0.2625(2) 0.0296(5) Uani 1 1 d . . . . .
H14 H 0.676864 0.493368 0.237958 0.036 Uiso 1 1 calc R U . . .
C15 C 0.8057(3) 0.6018(3) 0.4159(2) 0.0340(6) Uani 1 1 d . . . . .
H15A H 0.726976 0.653315 0.376232 0.051 Uiso 1 1 calc R U . . .
H15B H 0.859910 0.576557 0.366996 0.051 Uiso 1 1 calc R U . . .
H15C H 0.865761 0.648786 0.476452 0.051 Uiso 1 1 calc R U . . .

loop_
_atom_site_aniso_label
_atom_site_aniso_U_11
_atom_site_aniso_U_22
_atom_site_aniso_U_33
_atom_site_aniso_U_23
_atom_site_aniso_U_13
_atom_site_aniso_U_12
Ni1 0.0217(3) 0.0316(3) 0.0200(3) 0.000 0.0050(2) 0.000
Cl1 0.0324(3) 0.0371(3) 0.0290(3) -0.0037(2) 0.0116(2) 0.0038(2)
Cl2 0.0374(3) 0.0530(4) 0.0266(3) 0.0120(3) 0.0062(2) 0.0039(3)
O1 0.0272(8) 0.0314(8) 0.0213(8) 0.0006(7) 0.0058(6) 0.0033(6)
N1 0.0227(9) 0.0287(10) 0.0241(10) -0.0016(8) 0.0085(8) -0.0019(8)
C1 0.0219(10) 0.0284(10) 0.0233(11) -0.0006(10) 0.0059(8) -0.0038(10)
C2 0.0255(11) 0.0297(12) 0.0244(11) -0.0016(9) 0.0087(9) -0.0024(9)
C3 0.0277(11) 0.0405(14) 0.0221(11) -0.0011(10) 0.0080(9) -0.0048(10)
C4 0.0255(11) 0.0377(13) 0.0237(11) 0.0050(10) 0.0047(9) -0.0033(9)
C5 0.0238(11) 0.0337(12) 0.0260(12) 0.0041(10) 0.0056(9) -0.0006(10)
C6 0.0229(10) 0.0283(12) 0.0243(11) -0.0004(9) 0.0068(9) -0.0023(9)
C7 0.0208(11) 0.0318(12) 0.0264(12) -0.0008(9) 0.0067(9) -0.0012(9)
C8 0.0219(11) 0.0369(13) 0.0273(12) -0.0016(10) 0.0107(9) 0.0035(10)
C9 0.0242(11) 0.0293(11) 0.0270(11) -0.0022(9) 0.0096(9) 0.0024(9)
C10 0.0375(14) 0.0341(13) 0.0327(13) 0.0013(10) 0.0141(11) 0.0001(10)
C11 0.0426(15) 0.0368(14) 0.0453(16) -0.0049(12) 0.0184(13) -0.0080(12)
C12 0.0388(14) 0.0396(15) 0.0415(16) -0.0151(12) 0.0112(12) -0.0032(12)
C13 0.0357(14) 0.0449(16) 0.0292(13) -0.0062(12) 0.0105(11) 0.0052(12)
C14 0.0308(12) 0.0327(12) 0.0276(12) -0.0013(10) 0.0122(9) 0.0030(10)
C15 0.0306(12) 0.0419(15) 0.0321(13) -0.0053(11) 0.0132(10) -0.0086(10)

loop_
_atom_type_symbol
_atom_type_description
_atom_type_scat_dispersion_real
_atom_type_scat_dispersion_imag
_atom_type_scat_source
C C 0.0181 0.0091 'International Tables Vol C Tables 4.2.6.8 and 6.1.1.4'
H H 0.0000 0.0000 'International Tables Vol C Tables 4.2.6.8 and 6.1.1.4'
Cl Cl 0.3639 0.7018 'International Tables Vol C Tables 4.2.6.8 and 6.1.1.4'
N N 0.0311 0.0180 'International Tables Vol C Tables 4.2.6.8 and 6.1.1.4'
Ni Ni -3.0029 0.5091 'International Tables Vol C Tables 4.2.6.8 and 6.1.1.4'
O O 0.0492 0.0322 'International Tables Vol C Tables 4.2.6.8 and 6.1.1.4'

loop_
_exptl_crystal_face_index_h
_exptl_crystal_face_index_k
_exptl_crystal_face_index_l
_exptl_crystal_face_perp_dist
1 -1 0 0.0108
3 5 0 0.0362
-2 -4 -5 0.0443
0 2 5 0.0417
0 -2 -5 0.0417
3 3 -5 0.0169
-3 -3 5 0.0349
-1 1 0 0.0028

loop_
_geom_angle_atom_site_label_1
_geom_angle_atom_site_label_2
_geom_angle_atom_site_label_3
_geom_angle
_geom_angle_site_symmetry_1
_geom_angle_site_symmetry_3
_geom_angle_publ_flag
O1 Ni1 O1 142.33(11) 2_656 . ?
O1 Ni1 N1 107.26(8) 2_656 . ?
O1 Ni1 N1 92.65(8) . . ?
O1 Ni1 N1 92.65(8) 2_656 2_656 ?
O1 Ni1 N1 107.26(8) . 2_656 ?
N1 Ni1 N1 115.84(12) 2_656 . ?
C1 O1 Ni1 125.98(16) . . ?
C7 N1 Ni1 121.45(16) . . ?
C7 N1 C8 115.67(19) . . ?
C8 N1 Ni1 122.88(15) . . ?
O1 C1 C2 120.3(2) . . ?
O1 C1 C6 124.3(2) . . ?
C6 C1 C2 115.4(2) . . ?
C1 C2 Cl1 117.15(18) . . ?
C3 C2 Cl1 119.21(18) . . ?
C3 C2 C1 123.5(2) . . ?
C2 C3 H3 120.6 . . ?
C2 C3 C4 118.7(2) . . ?
C4 C3 H3 120.6 . . ?
C3 C4 Cl2 119.39(19) . . ?
C5 C4 Cl2 119.8(2) . . ?
C5 C4 C3 120.8(2) . . ?
C4 C5 H5 119.9 . . ?
C4 C5 C6 120.1(2) . . ?
C6 C5 H5 119.9 . . ?
C1 C6 C7 122.1(2) . . ?
C5 C6 C1 121.4(2) . . ?
C5 C6 C7 116.4(2) . . ?
N1 C7 C6 127.5(2) . . ?
N1 C7 H7 116.2 . . ?
C6 C7 H7 116.2 . . ?
N1 C8 H8 107.5 . . ?
N1 C8 C9 110.69(19) . . ?
N1 C8 C15 108.8(2) . . ?
C9 C8 H8 107.5 . . ?
C9 C8 C15 114.5(2) . . ?
C15 C8 H8 107.5 . . ?
C10 C9 C8 118.1(2) . . ?
C14 C9 C8 123.4(2) . . ?
C14 C9 C10 118.4(2) . . ?
C9 C10 H10 119.6 . . ?
C11 C10 C9 120.9(3) . . ?
C11 C10 H10 119.6 . . ?
C10 C11 H11 120.0 . . ?
C10 C11 C12 119.9(3) . . ?
C12 C11 H11 120.0 . . ?
C11 C12 H12 120.2 . . ?
C13 C12 C11 119.7(3) . . ?
C13 C12 H12 120.2 . . ?
C12 C13 H13 119.7 . . ?
C12 C13 C14 120.7(3) . . ?
C14 C13 H13 119.7 . . ?
C9 C14 H14 119.8 . . ?
C13 C14 C9 120.3(2) . . ?
C13 C14 H14 119.8 . . ?
C8 C15 H15A 109.5 . . ?
C8 C15 H15B 109.5 . . ?
C8 C15 H15C 109.5 . . ?
H15A C15 H15B 109.5 . . ?
H15A C15 H15C 109.5 . . ?
H15B C15 H15C 109.5 . . ?

loop_
_geom_bond_atom_site_label_1
_geom_bond_atom_site_label_2
_geom_bond_distance
_geom_bond_site_symmetry_2
_geom_bond_publ_flag
Ni1 O1 1.9103(17) 2_656 ?
Ni1 O1 1.9104(17) . ?
Ni1 N1 2.008(2) 2_656 ?
Ni1 N1 2.0079(19) . ?
Cl1 C2 1.743(2) . ?
Cl2 C4 1.743(3) . ?
O1 C1 1.298(3) . ?
N1 C7 1.284(3) . ?
N1 C8 1.493(3) . ?
C1 C2 1.421(3) . ?
C1 C6 1.421(3) . ?
C2 C3 1.377(4) . ?
C3 H3 0.9500 . ?
C3 C4 1.399(4) . ?
C4 C5 1.374(4) . ?
C5 H5 0.9500 . ?
C5 C6 1.404(3) . ?
C6 C7 1.448(3) . ?
C7 H7 0.9500 . ?
C8 H8 1.0000 . ?
C8 C9 1.514(3) . ?
C8 C15 1.523(4) . ?
C9 C10 1.397(4) . ?
C9 C14 1.390(3) . ?
C10 H10 0.9500 . ?
C10 C11 1.382(4) . ?
C11 H11 0.9500 . ?
C11 C12 1.386(5) . ?
C12 H12 0.9500 . ?
C12 C13 1.375(4) . ?
C13 H13 0.9500 . ?
C13 C14 1.385(4) . ?
C14 H14 0.9500 . ?
C15 H15A 0.9800 . ?
C15 H15B 0.9800 . ?
C15 H15C 0.9800 . ?

loop_
_geom_torsion_atom_site_label_1
_geom_torsion_atom_site_label_2
_geom_torsion_atom_site_label_3
_geom_torsion_atom_site_label_4
_geom_torsion
_geom_torsion_site_symmetry_1
_geom_torsion_site_symmetry_2
_geom_torsion_site_symmetry_3
_geom_torsion_site_symmetry_4
_geom_torsion_publ_flag
Ni1 O1 C1 C2 -162.91(17) . . . . ?
Ni1 O1 C1 C6 17.1(3) . . . . ?
Ni1 N1 C7 C6 -7.6(3) . . . . ?
Ni1 N1 C8 C9 -59.9(2) . . . . ?
Ni1 N1 C8 C15 66.8(2) . . . . ?
Cl1 C2 C3 C4 176.04(19) . . . . ?
Cl2 C4 C5 C6 176.92(18) . . . . ?
O1 C1 C2 Cl1 2.4(3) . . . . ?
O1 C1 C2 C3 178.6(2) . . . . ?
O1 C1 C6 C5 -178.2(2) . . . . ?
O1 C1 C6 C7 5.1(4) . . . . ?
N1 C8 C9 C10 -52.0(3) . . . . ?
N1 C8 C9 C14 131.0(2) . . . . ?
C1 C2 C3 C4 -0.1(4) . . . . ?
C1 C6 C7 N1 -9.7(4) . . . . ?
C2 C1 C6 C5 1.9(3) . . . . ?
C2 C1 C6 C7 -174.8(2) . . . . ?
C2 C3 C4 Cl2 -176.48(19) . . . . ?
C2 C3 C4 C5 1.4(4) . . . . ?
C3 C4 C5 C6 -0.9(4) . . . . ?
C4 C5 C6 C1 -0.8(4) . . . . ?
C4 C5 C6 C7 176.1(2) . . . . ?
C5 C6 C7 N1 173.5(2) . . . . ?
C6 C1 C2 Cl1 -177.68(18) . . . . ?
C6 C1 C2 C3 -1.4(3) . . . . ?
C7 N1 C8 C9 120.2(2) . . . . ?
C7 N1 C8 C15 -113.1(2) . . . . ?
C8 N1 C7 C6 172.4(2) . . . . ?
C8 C9 C10 C11 -179.4(2) . . . . ?
C8 C9 C14 C13 178.3(2) . . . . ?
C9 C10 C11 C12 1.1(4) . . . . ?
C10 C9 C14 C13 1.2(4) . . . . ?
C10 C11 C12 C13 1.0(4) . . . . ?
C11 C12 C13 C14 -2.0(4) . . . . ?
C12 C13 C14 C9 0.9(4) . . . . ?
C14 C9 C10 C11 -2.2(4) . . . . ?
C15 C8 C9 C10 -175.4(2) . . . . ?
C15 C8 C9 C14 7.5(3) . . . . ?
